data_7231057
loop_
_publ_author_name
'Sun, Qi'
'Lin, Qiuhan'
'Lu, Ming'

_publ_section_title
;
 Nitramino-functionalized tetracyclic oxadiazoles as energetic materials
 with high performance and high stability: crystal structures and
 energetic properties
;
_journal_issue 30
_journal_name_full CrystEngComm
_journal_page_first 4321
_journal_paper_doi 10.1039/C8CE00857D
_journal_volume 20
_journal_year 2018
_chemical_formula_moiety 'C8 H2 N12 O8, 2(H2 O)'
_chemical_formula_sum 'C8 H6 N12 O10'
_chemical_formula_weight 430.25
_space_group_crystal_system orthorhombic
_space_group_IT_number 61
_space_group_name_Hall '-P 2ac 2ab'
_space_group_name_H-M_alt 'P b c a'
_symmetry_space_group_name_Hall '-P 2ac 2ab'
_symmetry_space_group_name_H-M 'P b c a'
_atom_sites_solution_hydrogens difmap
_audit_creation_method SHELXL-2014/7
_audit_update_record
;
2018-01-15 deposited with the CCDC.
2018-06-29 downloaded from the CCDC.
;
_cell_angle_alpha 90
_cell_angle_beta 90
_cell_angle_gamma 90
_cell_formula_units_Z 4
_cell_length_a 4.5145(4)
_cell_length_b 12.0237(11)
_cell_length_c 28.870(3)
_cell_measurement_reflns_used 1487
_cell_measurement_temperature 173(2)
_cell_measurement_theta_max 25.13
_cell_measurement_theta_min 2.82
_cell_volume 1567.1(3)
_computing_structure_refinement 'SHELXL-2014/7 (Sheldrick, 2014)'
_diffrn_ambient_temperature 173(2)
_diffrn_measured_fraction_theta_full 0.999
_diffrn_measured_fraction_theta_max 0.999
_diffrn_measurement_device_type 'PHOTON 100 CMOS detector'
_diffrn_measurement_method 'omega scan'
_diffrn_radiation_type MoK\a
_diffrn_radiation_wavelength 0.71073
_diffrn_reflns_av_R_equivalents 0.0736
_diffrn_reflns_av_unetI/netI 0.0468
_diffrn_reflns_Laue_measured_fraction_full 0.999
_diffrn_reflns_Laue_measured_fraction_max 0.999
_diffrn_reflns_limit_h_max 5
_diffrn_reflns_limit_h_min -4
_diffrn_reflns_limit_k_max 14
_diffrn_reflns_limit_k_min -14
_diffrn_reflns_limit_l_max 34
_diffrn_reflns_limit_l_min -34
_diffrn_reflns_number 6759
_diffrn_reflns_point_group_measured_fraction_full 0.999
_diffrn_reflns_point_group_measured_fraction_max 0.999
_diffrn_reflns_theta_full 25.242
_diffrn_reflns_theta_max 25.321
_diffrn_reflns_theta_min 2.822
_diffrn_source 'fine-focus sealed tube'
_exptl_absorpt_coefficient_mu 0.167
_exptl_absorpt_correction_T_max 0.7452
_exptl_absorpt_correction_T_min 0.6613
_exptl_absorpt_correction_type multi-scan
_exptl_absorpt_process_details 'SADABS (Bruker, 2014)'
_exptl_crystal_density_diffrn 1.824
_exptl_crystal_description sheet
_exptl_crystal_F_000 872
_exptl_crystal_size_max 0.350
_exptl_crystal_size_mid 0.210
_exptl_crystal_size_min 0.030
_refine_diff_density_max 0.258
_refine_diff_density_min -0.268
_refine_diff_density_rms 0.061
_refine_ls_extinction_method none
_refine_ls_goodness_of_fit_ref 1.041
_refine_ls_hydrogen_treatment refxyz
_refine_ls_matrix_type full
_refine_ls_number_parameters 145
_refine_ls_number_reflns 1436
_refine_ls_number_restraints 2
_refine_ls_restrained_S_all 1.040
_refine_ls_R_factor_all 0.0733
_refine_ls_R_factor_gt 0.0431
_refine_ls_shift/su_max 0.000
_refine_ls_shift/su_mean 0.000
_refine_ls_structure_factor_coef Fsqd
_refine_ls_weighting_details 'w=1/[\s^2^(Fo^2^)+(0.0460P)^2^+0.5037P] where P=(Fo^2^+2Fc^2^)/3'
_refine_ls_weighting_scheme calc
_refine_ls_wR_factor_gt 0.0876
_refine_ls_wR_factor_ref 0.0991
_reflns_Friedel_coverage 0.000
_reflns_number_gt 1037
_reflns_number_total 1436
_reflns_threshold_expression 'I > 2\s(I)'
_cod_data_source_file c8ce00857d2.cif
_cod_data_source_block 1
_cod_depositor_comments 'Adding full bibliography for 7231057--7231063.cif.'
_cod_original_cell_volume 1567.1(2)
_cod_database_code 7231057
_shelx_shelxl_version_number 2014/7
_shelx_space_group_comment
;
The symmetry employed for this shelxl refinement is uniquely defined
by the following loop, which should always be used as a source of
symmetry information in preference to the above space-group names.
They are only intended as comments.
;
_shelx_estimated_absorpt_t_min 0.944
_shelx_estimated_absorpt_t_max 0.995

loop_
_space_group_symop_operation_xyz
'x, y, z'
'-x+1/2, -y, z+1/2'
'-x, y+1/2, -z+1/2'
'x+1/2, -y+1/2, -z'
'-x, -y, -z'
'x-1/2, y, -z-1/2'
'x, -y-1/2, z-1/2'
'-x-1/2, y-1/2, z'

loop_
_atom_site_label
_atom_site_type_symbol
_atom_site_fract_x
_atom_site_fract_y
_atom_site_fract_z
_atom_site_U_iso_or_equiv
_atom_site_adp_type
_atom_site_occupancy
_atom_site_site_symmetry_order
_atom_site_calc_flag
_atom_site_refinement_flags_posn
_atom_site_refinement_flags_adp
C1 C 0.0428(6) 0.82885(19) 0.43596(8) 0.0136(5) Uani 1 1 d . .
C2 C 0.0302(5) 0.95867(19) 0.48212(8) 0.0146(5) Uani 1 1 d . .
C3 C 0.0855(5) 0.68447(19) 0.36857(8) 0.0140(5) Uani 1 1 d . .
C4 C -0.0318(5) 0.72717(19) 0.41113(8) 0.0135(5) Uani 1 1 d . .
N1 N 0.2695(5) 0.88908(17) 0.42327(7) 0.0204(5) Uani 1 1 d . .
N2 N -0.1148(5) 0.86887(16) 0.47327(6) 0.0150(5) Uani 1 1 d . .
N3 N -0.0400(5) 0.58958(16) 0.35925(7) 0.0188(5) Uani 1 1 d . .
N4 N -0.2311(5) 0.65841(16) 0.42623(7) 0.0187(5) Uani 1 1 d . .
N5 N 0.3125(5) 0.72572(17) 0.34054(7) 0.0188(5) Uani 1 1 d . .
H5 H 0.401(6) 0.678(2) 0.3207(9) 0.023 Uiso 1 1 d . U
N6 N 0.2527(5) 0.82447(18) 0.31734(7) 0.0204(5) Uani 1 1 d . .
O1 O 0.2632(4) 0.97835(13) 0.45459(6) 0.0192(4) Uani 1 1 d . .
O2 O -0.2366(4) 0.57158(13) 0.39478(6) 0.0211(4) Uani 1 1 d . .
O3 O 0.0372(4) 0.87816(15) 0.32999(6) 0.0250(5) Uani 1 1 d . .
O4 O 0.4268(4) 0.84942(16) 0.28713(6) 0.0306(5) Uani 1 1 d . .
O5 O 0.5078(4) 0.57612(14) 0.27661(6) 0.0188(4) Uani 1 1 d D .
H5A H 0.496(6) 0.5171(16) 0.2912(8) 0.023 Uiso 1 1 d D U
H5B H 0.662(5) 0.576(2) 0.2613(8) 0.023 Uiso 1 1 d D U

loop_
_atom_site_aniso_label
_atom_site_aniso_U_11
_atom_site_aniso_U_22
_atom_site_aniso_U_33
_atom_site_aniso_U_23
_atom_site_aniso_U_13
_atom_site_aniso_U_12
C1 0.0156(13) 0.0151(12) 0.0101(11) 0.0008(10) -0.0021(10) 0.0032(11)
C2 0.0139(13) 0.0185(13) 0.0115(11) 0.0020(10) -0.0022(11) 0.0033(11)
C3 0.0146(13) 0.0140(12) 0.0133(12) 0.0007(10) -0.0034(11) 0.0021(10)
C4 0.0130(13) 0.0150(12) 0.0125(12) 0.0030(10) -0.0028(10) 0.0009(11)
N1 0.0215(12) 0.0202(11) 0.0196(11) -0.0091(9) 0.0037(10) -0.0019(10)
N2 0.0164(11) 0.0163(11) 0.0121(10) -0.0005(9) -0.0014(9) -0.0004(9)
N3 0.0210(12) 0.0188(11) 0.0165(10) 0.0006(9) -0.0014(10) 0.0004(10)
N4 0.0224(12) 0.0176(11) 0.0162(10) -0.0029(9) -0.0010(10) 0.0007(10)
N5 0.0218(12) 0.0190(12) 0.0156(11) -0.0003(9) 0.0043(10) 0.0044(10)
N6 0.0213(12) 0.0231(12) 0.0168(11) 0.0008(10) -0.0024(11) -0.0023(10)
O1 0.0197(9) 0.0180(9) 0.0200(9) -0.0084(8) 0.0056(8) -0.0047(8)
O2 0.0248(10) 0.0160(9) 0.0225(9) -0.0011(8) 0.0020(8) -0.0036(8)
O3 0.0235(11) 0.0250(10) 0.0266(10) 0.0054(8) 0.0016(8) 0.0056(9)
O4 0.0297(11) 0.0394(12) 0.0229(10) 0.0087(9) 0.0101(9) -0.0053(10)
O5 0.0193(10) 0.0190(9) 0.0180(9) 0.0024(7) 0.0048(8) 0.0014(8)

loop_
_atom_type_symbol
_atom_type_description
_atom_type_scat_dispersion_real
_atom_type_scat_dispersion_imag
_atom_type_scat_source
C C 0.0033 0.0016 'International Tables Vol C Tables 4.2.6.8 and 6.1.1.4'
H H 0.0000 0.0000 'International Tables Vol C Tables 4.2.6.8 and 6.1.1.4'
N N 0.0061 0.0033 'International Tables Vol C Tables 4.2.6.8 and 6.1.1.4'
O O 0.0106 0.0060 'International Tables Vol C Tables 4.2.6.8 and 6.1.1.4'

loop_
_geom_angle_atom_site_label_1
_geom_angle_atom_site_label_2
_geom_angle_atom_site_label_3
_geom_angle
_geom_angle_site_symmetry_3
N1 C1 N2 115.5(2) .
N1 C1 C4 120.6(2) .
N2 C1 C4 124.0(2) .
N2 C2 O1 115.4(2) .
N2 C2 C2 128.1(3) 5_576
O1 C2 C2 116.5(3) 5_576
N3 C3 N5 120.7(2) .
N3 C3 C4 109.3(2) .
N5 C3 C4 129.8(2) .
N4 C4 C3 108.4(2) .
N4 C4 C1 122.0(2) .
C3 C4 C1 129.6(2) .
C1 N1 O1 103.16(18) .
C2 N2 C1 100.7(2) .
C3 N3 O2 105.37(18) .
C4 N4 O2 105.81(19) .
N6 N5 C3 116.1(2) .
N6 N5 H5 109.1(16) .
C3 N5 H5 117.5(17) .
O4 N6 O3 126.9(2) .
O4 N6 N5 115.6(2) .
O3 N6 N5 117.5(2) .
C2 O1 N1 105.24(17) .
N3 O2 N4 111.07(16) .
H5A O5 H5B 109(3) .

loop_
_geom_bond_atom_site_label_1
_geom_bond_atom_site_label_2
_geom_bond_distance
_geom_bond_site_symmetry_2
C1 N1 1.306(3) .
C1 N2 1.377(3) .
C1 C4 1.457(3) .
C2 N2 1.288(3) .
C2 O1 1.340(3) .
C2 C2 1.459(4) 5_576
C3 N3 1.302(3) .
C3 N5 1.397(3) .
C3 C4 1.433(3) .
C4 N4 1.298(3) .
N1 O1 1.404(2) .
N3 O2 1.373(3) .
N4 O2 1.384(2) .
N5 N6 1.390(3) .
N5 H5 0.91(3) .
N6 O4 1.212(3) .
N6 O3 1.223(3) .
O5 H5A 0.826(16) .
O5 H5B 0.823(17) .
